data_7211450
loop_
_publ_author_name
'Wang, Jungang'
'Xiang, Jiachen'
'Wu, Anxin'
'Meng, Xianggao'

_publ_section_title
;
 Robust R22(8) hydrogen bonded dimer for crystal engineering of glycoluril
 derivatives
;
_journal_issue 46
_journal_name_full CrystEngComm
_journal_page_first 10079
_journal_paper_doi 10.1039/c3ce41702f
_journal_volume 15
_journal_year 2013
_chemical_formula_sum 'C32 H28 N6 O7'
_chemical_formula_weight 608.60
_chemical_name_systematic
; 
 ? 
;
_space_group_IT_number 2
_symmetry_cell_setting triclinic
_symmetry_space_group_name_Hall '-P 1'
_symmetry_space_group_name_H-M 'P -1'
_atom_sites_solution_hydrogens geom
_atom_sites_solution_primary direct
_atom_sites_solution_secondary difmap
_audit_creation_method SHELXL-97
_cell_angle_alpha 82.9710(10)
_cell_angle_beta 76.8020(10)
_cell_angle_gamma 76.4090(10)
_cell_formula_units_Z 2
_cell_length_a 9.0028(7)
_cell_length_b 12.1877(9)
_cell_length_c 14.2782(10)
_cell_measurement_temperature 200(2)
_cell_volume 1478.65(19)
_computing_structure_refinement 'SHELXL-97 (Sheldrick, 1997)'
_computing_structure_solution 'SHELXS-97 (Sheldrick, 1990)'
_diffrn_ambient_temperature 200(2)
_diffrn_measured_fraction_theta_full 0.984
_diffrn_measured_fraction_theta_max 0.984
_diffrn_radiation_monochromator graphite
_diffrn_radiation_source 'fine-focus sealed tube'
_diffrn_radiation_type MoK\a
_diffrn_radiation_wavelength 0.71073
_diffrn_reflns_av_R_equivalents 0.0288
_diffrn_reflns_av_sigmaI/netI 0.0246
_diffrn_reflns_limit_h_max 10
_diffrn_reflns_limit_h_min -10
_diffrn_reflns_limit_k_max 14
_diffrn_reflns_limit_k_min -14
_diffrn_reflns_limit_l_max 17
_diffrn_reflns_limit_l_min -17
_diffrn_reflns_number 28628
_diffrn_reflns_theta_full 25.65
_diffrn_reflns_theta_max 25.65
_diffrn_reflns_theta_min 1.47
_exptl_absorpt_coefficient_mu 0.099
_exptl_absorpt_correction_T_max 0.9902
_exptl_absorpt_correction_T_min 0.9776
_exptl_crystal_density_diffrn 1.367
_exptl_crystal_density_method 'not measured'
_exptl_crystal_F_000 636
_exptl_crystal_size_max 0.23
_exptl_crystal_size_mid 0.10
_exptl_crystal_size_min 0.10
_refine_diff_density_max 0.675
_refine_diff_density_min -0.433
_refine_diff_density_rms 0.059
_refine_ls_extinction_method none
_refine_ls_goodness_of_fit_ref 1.065
_refine_ls_hydrogen_treatment mixed
_refine_ls_matrix_type full
_refine_ls_number_parameters 438
_refine_ls_number_reflns 5508
_refine_ls_number_restraints 4
_refine_ls_restrained_S_all 1.070
_refine_ls_R_factor_all 0.0817
_refine_ls_R_factor_gt 0.0622
_refine_ls_shift/su_max 0.000
_refine_ls_shift/su_mean 0.000
_refine_ls_structure_factor_coef Fsqd
_refine_ls_weighting_details 'calc w=1/[\s^2^(Fo^2^)+(0.0804P)^2^+1.3732P] where P=(Fo^2^+2Fc^2^)/3'
_refine_ls_weighting_scheme calc
_refine_ls_wR_factor_gt 0.1621
_refine_ls_wR_factor_ref 0.1733
_reflns_number_gt 4341
_reflns_number_total 5508
_reflns_threshold_expression >2sigma(I)
_cod_data_source_file c3ce41702f.txt
_cod_data_source_block mo_111201g_0m
_cod_depositor_comments
;
The following automatic conversions were performed:

'_symmetry_cell_setting' value 'Triclinic' changed to 'triclinic'
according to /home/saulius/struct/CIF-dictionaries/cif_core.dic
dictionary named 'cif_core.dic' version 2.4.2 from 2011-04-26.

Automatic conversion script
Id: cif_fix_values 1891 2012-01-12 08:04:46Z andrius 
;
_cod_original_sg_symbol_H-M P-1
_cod_database_code 7211450

loop_
_symmetry_equiv_pos_as_xyz
'x, y, z'
'-x, -y, -z'

loop_
_atom_site_label
_atom_site_type_symbol
_atom_site_fract_x
_atom_site_fract_y
_atom_site_fract_z
_atom_site_U_iso_or_equiv
_atom_site_adp_type
_atom_site_occupancy
_atom_site_symmetry_multiplicity
_atom_site_calc_flag
_atom_site_refinement_flags
_atom_site_disorder_assembly
_atom_site_disorder_group
C1 C 0.3960(4) 0.2539(4) 1.4442(2) 0.0665(10) Uani 1 1 d . . .
H1 H 0.4131 0.2174 1.5047 0.080 Uiso 1 1 calc R . .
C2 C 0.3949(4) 0.3666(4) 1.4289(2) 0.0669(10) Uani 1 1 d . . .
H2 H 0.4125 0.4064 1.4771 0.080 Uiso 1 1 calc R . .
C3 C 0.3672(4) 0.4225(3) 1.3412(2) 0.0596(9) Uani 1 1 d . . .
H3 H 0.3652 0.5011 1.3285 0.071 Uiso 1 1 calc R . .
C4 C 0.3429(3) 0.3605(3) 1.27322(19) 0.0431(7) Uani 1 1 d . . .
C5 C 0.3504(4) 0.2450(3) 1.2957(2) 0.0527(8) Uani 1 1 d . . .
H5 H 0.3375 0.2016 1.2484 0.063 Uiso 1 1 calc R . .
C6 C 0.3135(3) 0.4080(2) 1.17992(19) 0.0388(6) Uani 1 1 d . . .
C7 C 0.2913(3) 0.4368(2) 1.10177(18) 0.0323(5) Uani 1 1 d . . .
C8 C 0.2649(3) 0.4741(2) 1.00545(16) 0.0280(5) Uani 1 1 d . . .
C9 C 0.1856(2) 0.41504(18) 0.96115(16) 0.0240(5) Uani 1 1 d . . .
C10 C 0.1606(2) 0.45178(18) 0.86818(16) 0.0235(5) Uani 1 1 d . . .
C11 C 0.2136(3) 0.54767(19) 0.82040(17) 0.0270(5) Uani 1 1 d . . .
C12 C 0.2917(3) 0.6055(2) 0.86591(18) 0.0322(5) Uani 1 1 d . . .
H12 H 0.3273 0.6703 0.8336 0.039 Uiso 1 1 calc R . .
C13 C 0.3169(3) 0.5690(2) 0.95668(18) 0.0318(5) Uani 1 1 d . . .
H13 H 0.3702 0.6086 0.9868 0.038 Uiso 1 1 calc R . .
C14 C 0.1847(3) 0.5912(2) 0.7250(2) 0.0340(6) Uani 1 1 d . . .
C15 C 0.1611(3) 0.6284(2) 0.6505(2) 0.0406(6) Uani 1 1 d . . .
C16 C 0.1254(4) 0.6760(2) 0.5581(2) 0.0434(7) Uani 1 1 d . . .
C17 C 0.0170(4) 0.6418(3) 0.5207(2) 0.0525(8) Uani 1 1 d . . .
H17 H -0.0354 0.5851 0.5547 0.063 Uiso 1 1 calc R . .
C18 C -0.0148(4) 0.6912(3) 0.4327(2) 0.0637(10) Uani 1 1 d . . .
H18 H -0.0871 0.6676 0.4047 0.076 Uiso 1 1 calc R . .
C19 C 0.0591(4) 0.7738(4) 0.3873(2) 0.0706(11) Uani 1 1 d . . .
H19 H 0.0358 0.8074 0.3273 0.085 Uiso 1 1 calc R . .
C20 C 0.1960(4) 0.7608(3) 0.5058(2) 0.0625(10) Uani 1 1 d . . .
H20 H 0.2715 0.7841 0.5311 0.075 Uiso 1 1 calc R . .
C21 C 0.0742(3) 0.39007(19) 0.81910(16) 0.0258(5) Uani 1 1 d . . .
H21A H -0.0321 0.3929 0.8588 0.031 Uiso 1 1 calc R . .
H21B H 0.0629 0.4309 0.7559 0.031 Uiso 1 1 calc R . .
C22 C 0.1289(3) 0.31232(19) 1.01415(16) 0.0256(5) Uani 1 1 d . . .
H22A H 0.1544 0.3005 1.0790 0.031 Uiso 1 1 calc R . .
H22B H 0.0139 0.3267 1.0227 0.031 Uiso 1 1 calc R . .
C23 C 0.2859(3) 0.2458(2) 0.73514(16) 0.0269(5) Uani 1 1 d . . .
C24 C 0.3219(3) 0.13019(19) 0.98516(17) 0.0283(5) Uani 1 1 d . . .
C25 C 0.1429(3) 0.18584(18) 0.88243(16) 0.0244(5) Uani 1 1 d . . .
C26 C -0.0223(3) 0.1625(2) 0.92125(18) 0.0317(5) Uani 1 1 d . . .
C27 C -0.2790(3) 0.1861(2) 0.8963(2) 0.0424(7) Uani 1 1 d . . .
H27A H -0.3164 0.1987 0.9657 0.051 Uiso 1 1 calc R . .
H27B H -0.2824 0.1076 0.8868 0.051 Uiso 1 1 calc R . .
C28 C -0.3786(3) 0.2687(3) 0.8379(2) 0.0518(8) Uani 1 1 d . . .
H28A H -0.3689 0.3456 0.8447 0.078 Uiso 1 1 calc R . .
H28B H -0.4878 0.2627 0.8607 0.078 Uiso 1 1 calc R . .
H28C H -0.3445 0.2521 0.7699 0.078 Uiso 1 1 calc R . .
C29 C 0.2774(3) 0.08342(19) 0.84233(17) 0.0277(5) Uani 1 1 d . . .
C30 C 0.2388(3) -0.0233(2) 0.81703(19) 0.0351(6) Uani 1 1 d . A .
C31 C 0.0674(9) -0.1058(4) 0.7636(5) 0.0613(17) Uani 0.779(13) 1 d PD A 1
H31A H 0.1565 -0.1478 0.7180 0.074 Uiso 0.779(13) 1 calc PR A 1
H31B H 0.0459 -0.1557 0.8230 0.074 Uiso 0.779(13) 1 calc PR A 1
C32 C -0.0702(8) -0.0728(6) 0.7204(8) 0.099(3) Uani 0.779(13) 1 d PD A 1
H32A H -0.1585 -0.0331 0.7668 0.148 Uiso 0.779(13) 1 calc PR A 1
H32B H -0.0959 -0.1405 0.7033 0.148 Uiso 0.779(13) 1 calc PR A 1
H32C H -0.0484 -0.0225 0.6623 0.148 Uiso 0.779(13) 1 calc PR A 1
C31' C 0.094(2) -0.0699(17) 0.7095(13) 0.061(6) Uani 0.221(13) 1 d PD A 2
H31C H 0.1874 -0.1307 0.6907 0.074 Uiso 0.221(13) 1 calc PR A 2
H31D H 0.0648 -0.0232 0.6521 0.074 Uiso 0.221(13) 1 calc PR A 2
C32' C -0.039(3) -0.111(2) 0.7767(17) 0.099(9) Uani 0.221(13) 1 d PD A 2
H32D H -0.0066 -0.1462 0.8362 0.148 Uiso 0.221(13) 1 calc PR A 2
H32E H -0.0712 -0.1665 0.7457 0.148 Uiso 0.221(13) 1 calc PR A 2
H32F H -0.1276 -0.0467 0.7920 0.148 Uiso 0.221(13) 1 calc PR A 2
N1 N 0.3750(4) 0.1918(3) 1.3806(2) 0.0659(8) Uani 1 1 d . . .
N2 N 0.1642(4) 0.8113(3) 0.4225(2) 0.0743(10) Uani 1 1 d . . .
N3 N 0.1499(2) 0.27200(15) 0.80368(13) 0.0231(4) Uani 1 1 d . . .
N4 N 0.1981(2) 0.21040(16) 0.96357(13) 0.0256(4) Uani 1 1 d . . .
N5 N 0.3565(2) 0.13627(17) 0.75512(15) 0.0334(5) Uani 1 1 d . . .
H5A H 0.4424 0.1010 0.7182 0.040 Uiso 1 1 calc R . .
N6 N 0.3646(2) 0.05345(17) 0.91783(15) 0.0339(5) Uani 1 1 d . . .
H6A H 0.4379 -0.0083 0.9200 0.041 Uiso 1 1 calc R . .
O1 O 0.3304(2) 0.31034(15) 0.66839(12) 0.0370(4) Uani 1 1 d . . .
O2 O 0.3816(2) 0.12988(15) 1.05437(13) 0.0400(5) Uani 1 1 d . . .
O3 O -0.0565(2) 0.11659(19) 1.00025(15) 0.0544(6) Uani 1 1 d . . .
O4 O -0.1192(2) 0.20418(15) 0.86316(13) 0.0363(4) Uani 1 1 d . . .
O5 O 0.3240(2) -0.11372(15) 0.82189(15) 0.0474(5) Uani 1 1 d . . .
O6 O 0.1061(3) -0.00227(18) 0.78703(18) 0.0608(6) Uani 1 1 d D . .
O7 O 0.6018(5) 0.0444(3) 0.6134(4) 0.0651(18) Uani 0.804(15) 1 d P B 1
H7A H 0.6082 -0.0241 0.6153 0.078 Uiso 0.804(15) 1 d PR B 1
H7B H 0.6665 0.0842 0.6034 0.078 Uiso 0.804(15) 1 d PR B 1
O7' O 0.657(2) 0.0327(12) 0.6706(18) 0.065(7) Uani 0.196(15) 1 d P B 2
H7C H 0.7094 0.0784 0.6435 0.078 Uiso 0.196(15) 1 d PR B 2
H7D H 0.6483 -0.0286 0.6568 0.078 Uiso 0.196(15) 1 d PR B 2

loop_
_atom_site_aniso_label
_atom_site_aniso_U_11
_atom_site_aniso_U_22
_atom_site_aniso_U_33
_atom_site_aniso_U_23
_atom_site_aniso_U_13
_atom_site_aniso_U_12
C1 0.064(2) 0.088(3) 0.0397(18) -0.0012(18) -0.0157(16) 0.002(2)
C2 0.068(2) 0.102(3) 0.0377(17) -0.0096(18) -0.0174(16) -0.023(2)
C3 0.067(2) 0.074(2) 0.0446(18) -0.0099(16) -0.0172(16) -0.0195(18)
C4 0.0359(14) 0.0617(19) 0.0289(13) -0.0043(12) -0.0077(11) -0.0038(13)
C5 0.0592(19) 0.0536(19) 0.0363(15) -0.0012(13) -0.0097(14) 0.0042(15)
C6 0.0356(14) 0.0419(15) 0.0371(15) -0.0065(12) -0.0071(11) -0.0032(11)
C7 0.0289(12) 0.0334(13) 0.0347(14) -0.0104(11) -0.0089(10) -0.0006(10)
C8 0.0251(11) 0.0289(12) 0.0275(12) -0.0064(9) -0.0066(9) 0.0025(9)
C9 0.0214(11) 0.0211(11) 0.0257(11) -0.0036(9) -0.0053(9) 0.0044(8)
C10 0.0217(11) 0.0204(11) 0.0260(11) -0.0025(9) -0.0064(9) 0.0021(8)
C11 0.0282(12) 0.0224(11) 0.0281(12) 0.0009(9) -0.0078(9) -0.0003(9)
C12 0.0330(13) 0.0256(12) 0.0383(14) -0.0001(10) -0.0080(11) -0.0072(10)
C13 0.0300(13) 0.0309(13) 0.0361(13) -0.0062(10) -0.0093(10) -0.0055(10)
C14 0.0361(14) 0.0223(12) 0.0442(15) 0.0013(11) -0.0085(11) -0.0094(10)
C15 0.0476(16) 0.0346(14) 0.0428(16) 0.0022(12) -0.0147(13) -0.0127(12)
C16 0.0507(17) 0.0454(16) 0.0357(14) 0.0096(12) -0.0163(13) -0.0128(13)
C17 0.0583(19) 0.059(2) 0.0444(17) 0.0055(14) -0.0164(14) -0.0196(16)
C18 0.065(2) 0.088(3) 0.0462(18) 0.0005(18) -0.0247(16) -0.022(2)
C19 0.060(2) 0.107(3) 0.0398(18) 0.0241(19) -0.0192(16) -0.015(2)
C20 0.064(2) 0.079(2) 0.0512(19) 0.0270(17) -0.0244(16) -0.0321(19)
C21 0.0285(12) 0.0213(11) 0.0265(11) 0.0034(9) -0.0101(9) -0.0017(9)
C22 0.0270(11) 0.0240(12) 0.0216(11) -0.0002(9) -0.0038(9) 0.0010(9)
C23 0.0322(12) 0.0269(12) 0.0236(11) -0.0017(9) -0.0082(9) -0.0078(10)
C24 0.0307(12) 0.0232(12) 0.0281(12) 0.0028(9) -0.0091(10) 0.0001(9)
C25 0.0275(12) 0.0203(11) 0.0249(11) 0.0022(9) -0.0084(9) -0.0030(9)
C26 0.0360(13) 0.0238(12) 0.0351(13) 0.0053(10) -0.0084(11) -0.0090(10)
C27 0.0289(13) 0.0417(16) 0.0591(18) -0.0053(13) -0.0044(12) -0.0162(11)
C28 0.0355(15) 0.064(2) 0.0606(19) -0.0065(16) -0.0155(14) -0.0139(14)
C29 0.0308(12) 0.0221(12) 0.0295(12) 0.0009(9) -0.0096(10) -0.0026(9)
C30 0.0409(14) 0.0251(13) 0.0387(14) -0.0042(10) -0.0096(11) -0.0037(11)
C31 0.089(4) 0.042(3) 0.071(4) -0.002(2) -0.040(4) -0.030(3)
C32 0.101(5) 0.078(5) 0.146(8) -0.034(5) -0.073(5) -0.017(4)
C31' 0.089(13) 0.042(10) 0.071(13) -0.002(9) -0.040(11) -0.030(9)
C32' 0.10(2) 0.078(17) 0.15(3) -0.034(16) -0.07(2) -0.017(15)
N1 0.073(2) 0.069(2) 0.0408(15) 0.0030(14) -0.0066(14) 0.0069(15)
N2 0.073(2) 0.095(2) 0.0547(17) 0.0364(17) -0.0222(15) -0.0292(18)
N3 0.0262(10) 0.0188(9) 0.0235(9) 0.0031(7) -0.0079(8) -0.0028(7)
N4 0.0278(10) 0.0229(10) 0.0241(9) 0.0013(7) -0.0099(8) 0.0014(8)
N5 0.0365(11) 0.0253(11) 0.0311(11) -0.0021(8) -0.0002(9) 0.0011(9)
N6 0.0384(12) 0.0251(11) 0.0368(11) -0.0045(9) -0.0188(9) 0.0079(9)
O1 0.0445(10) 0.0338(10) 0.0289(9) 0.0044(7) -0.0027(8) -0.0091(8)
O2 0.0447(11) 0.0374(10) 0.0348(10) -0.0059(8) -0.0217(8) 0.0117(8)
O3 0.0503(12) 0.0630(14) 0.0481(12) 0.0219(10) -0.0091(10) -0.0231(11)
O4 0.0278(9) 0.0406(10) 0.0423(10) 0.0043(8) -0.0100(8) -0.0120(8)
O5 0.0533(12) 0.0251(10) 0.0610(13) -0.0072(9) -0.0083(10) -0.0039(9)
O6 0.0687(15) 0.0417(12) 0.0864(17) -0.0187(11) -0.0451(13) -0.0050(10)
O7 0.063(2) 0.0511(18) 0.066(3) -0.0028(17) 0.009(2) -0.0050(15)
O7' 0.063(9) 0.051(7) 0.066(14) -0.003(7) 0.009(9) -0.005(6)

loop_
_atom_type_symbol
_atom_type_description
_atom_type_scat_dispersion_real
_atom_type_scat_dispersion_imag
_atom_type_scat_source
C C 0.0033 0.0016 'International Tables Vol C Tables 4.2.6.8 and 6.1.1.4'
H H 0.0000 0.0000 'International Tables Vol C Tables 4.2.6.8 and 6.1.1.4'
N N 0.0061 0.0033 'International Tables Vol C Tables 4.2.6.8 and 6.1.1.4'
O O 0.0106 0.0060 'International Tables Vol C Tables 4.2.6.8 and 6.1.1.4'

loop_
_geom_angle_atom_site_label_1
_geom_angle_atom_site_label_2
_geom_angle_atom_site_label_3
_geom_angle
N1 C1 C2 124.5(3)
N1 C1 H1 117.8
C2 C1 H1 117.8
C1 C2 C3 118.8(3)
C1 C2 H2 120.6
C3 C2 H2 120.6
C4 C3 C2 118.3(4)
C4 C3 H3 120.8
C2 C3 H3 120.8
C3 C4 C5 118.0(3)
C3 C4 C6 123.8(3)
C5 C4 C6 118.3(3)
N1 C5 C4 123.5(3)
N1 C5 H5 118.2
C4 C5 H5 118.2
C7 C6 C4 173.9(3)
C6 C7 C8 179.0(3)
C13 C8 C9 119.9(2)
C13 C8 C7 120.1(2)
C9 C8 C7 120.0(2)
C10 C9 C8 119.5(2)
C10 C9 C22 120.6(2)
C8 C9 C22 119.9(2)
C9 C10 C11 119.7(2)
C9 C10 C21 120.5(2)
C11 C10 C21 119.79(19)
C12 C11 C10 119.9(2)
C12 C11 C14 118.7(2)
C10 C11 C14 121.3(2)
C13 C12 C11 120.3(2)
C13 C12 H12 119.8
C11 C12 H12 119.8
C12 C13 C8 120.6(2)
C12 C13 H13 119.7
C8 C13 H13 119.7
C15 C14 C11 178.2(3)
C14 C15 C16 177.9(3)
C17 C16 C20 117.8(3)
C17 C16 C15 121.4(3)
C20 C16 C15 120.8(3)
C16 C17 C18 119.1(3)
C16 C17 H17 120.4
C18 C17 H17 120.4
C19 C18 C17 118.8(3)
C19 C18 H18 120.6
C17 C18 H18 120.6
C18 C19 N2 123.9(3)
C18 C19 H19 118.1
N2 C19 H19 118.1
N2 C20 C16 124.0(3)
N2 C20 H20 118.0
C16 C20 H20 118.0
N3 C21 C10 114.52(18)
N3 C21 H21A 108.6
C10 C21 H21A 108.6
N3 C21 H21B 108.6
C10 C21 H21B 108.6
H21A C21 H21B 107.6
N4 C22 C9 112.60(18)
N4 C22 H22A 109.1
C9 C22 H22A 109.1
N4 C22 H22B 109.1
C9 C22 H22B 109.1
H22A C22 H22B 107.8
O1 C23 N5 127.4(2)
O1 C23 N3 124.7(2)
N5 C23 N3 107.97(19)
O2 C24 N6 127.2(2)
O2 C24 N4 124.7(2)
N6 C24 N4 108.1(2)
N3 C25 N4 113.51(18)
N3 C25 C26 113.45(18)
N4 C25 C26 107.45(18)
N3 C25 C29 103.47(17)
N4 C25 C29 101.05(17)
C26 C25 C29 117.44(18)
O3 C26 O4 125.3(2)
O3 C26 C25 121.1(2)
O4 C26 C25 113.52(19)
O4 C27 C28 106.9(2)
O4 C27 H27A 110.3
C28 C27 H27A 110.3
O4 C27 H27B 110.3
C28 C27 H27B 110.3
H27A C27 H27B 108.6
C27 C28 H28A 109.5
C27 C28 H28B 109.5
H28A C28 H28B 109.5
C27 C28 H28C 109.5
H28A C28 H28C 109.5
H28B C28 H28C 109.5
N6 C29 N5 114.7(2)
N6 C29 C30 108.70(19)
N5 C29 C30 108.41(19)
N6 C29 C25 102.99(18)
N5 C29 C25 101.44(17)
C30 C29 C25 120.7(2)
O5 C30 O6 125.3(2)
O5 C30 C29 122.1(2)
O6 C30 C29 112.5(2)
C32 C31 O6 108.5(4)
C32 C31 H31A 110.0
O6 C31 H31A 110.0
C32 C31 H31B 110.0
O6 C31 H31B 110.0
H31A C31 H31B 108.4
O6 C31' C32' 89.4(14)
O6 C31' H31C 113.7
C32' C31' H31C 113.7
O6 C31' H31D 113.7
C32' C31' H31D 113.7
H31C C31' H31D 111.0
C31' C32' H32D 109.5
C31' C32' H32E 109.5
H32D C32' H32E 109.5
C31' C32' H32F 109.5
H32D C32' H32F 109.5
H32E C32' H32F 109.5
C1 N1 C5 116.9(3)
C20 N2 C19 116.3(3)
C23 N3 C25 111.48(18)
C23 N3 C21 120.17(18)
C25 N3 C21 120.91(18)
C24 N4 C25 113.40(19)
C24 N4 C22 124.35(19)
C25 N4 C22 122.23(18)
C23 N5 C29 113.92(19)
C23 N5 H5A 123.0
C29 N5 H5A 123.0
C24 N6 C29 112.92(19)
C24 N6 H6A 123.5
C29 N6 H6A 123.5
C26 O4 C27 116.3(2)
C30 O6 C31 112.6(3)
C30 O6 C31' 118.4(8)
C31 O6 C31' 33.4(8)
H7A O7 H7B 133.7
H7A O7 H7C 117.4
H7B O7 H7C 31.7
H7A O7 H7D 44.2
H7B O7 H7D 105.1
H7C O7 H7D 77.6
H7A O7' H7B 77.5
H7A O7' H7C 117.1
H7B O7' H7C 43.9
H7A O7' H7D 31.7
H7B O7' H7D 104.9
H7C O7' H7D 133.4

loop_
_geom_bond_atom_site_label_1
_geom_bond_atom_site_label_2
_geom_bond_distance
C1 N1 1.322(5)
C1 C2 1.362(6)
C1 H1 0.9500
C2 C3 1.396(5)
C2 H2 0.9500
C3 C4 1.384(4)
C3 H3 0.9500
C4 C5 1.394(5)
C4 C6 1.442(4)
C5 N1 1.342(4)
C5 H5 0.9500
C6 C7 1.175(4)
C7 C8 1.449(3)
C8 C13 1.397(3)
C8 C9 1.410(3)
C9 C10 1.399(3)
C9 C22 1.514(3)
C10 C11 1.406(3)
C10 C21 1.521(3)
C11 C12 1.402(3)
C11 C14 1.458(3)
C12 C13 1.369(4)
C12 H12 0.9500
C13 H13 0.9500
C14 C15 1.149(4)
C15 C16 1.449(4)
C16 C17 1.377(4)
C16 C20 1.391(4)
C17 C18 1.386(4)
C17 H17 0.9500
C18 C19 1.353(5)
C18 H18 0.9500
C19 N2 1.355(5)
C19 H19 0.9500
C20 N2 1.329(4)
C20 H20 0.9500
C21 N3 1.460(3)
C21 H21A 0.9900
C21 H21B 0.9900
C22 N4 1.450(3)
C22 H22A 0.9900
C22 H22B 0.9900
C23 O1 1.216(3)
C23 N5 1.362(3)
C23 N3 1.380(3)
C24 O2 1.227(3)
C24 N6 1.352(3)
C24 N4 1.365(3)
C25 N3 1.443(3)
C25 N4 1.448(3)
C25 C26 1.544(3)
C25 C29 1.581(3)
C26 O3 1.204(3)
C26 O4 1.314(3)
C27 O4 1.468(3)
C27 C28 1.492(4)
C27 H27A 0.9900
C27 H27B 0.9900
C28 H28A 0.9800
C28 H28B 0.9800
C28 H28C 0.9800
C29 N6 1.437(3)
C29 N5 1.445(3)
C29 C30 1.525(3)
C30 O5 1.190(3)
C30 O6 1.318(3)
C31 C32 1.459(7)
C31 O6 1.479(5)
C31 H31A 0.9900
C31 H31B 0.9900
C32 H32A 0.9800
C32 H32B 0.9800
C32 H32C 0.9800
C31' O6 1.495(9)
C31' C32' 1.501(10)
C31' H31C 0.9900
C31' H31D 0.9900
C32' H32D 0.9800
C32' H32E 0.9800
C32' H32F 0.9800
N5 H5A 0.8800
N6 H6A 0.8800
O7 H7A 0.8201
O7 H7B 0.8200
O7 H7C 1.3111
O7 H7D 1.0763
O7' H7A 1.3142
O7' H7B 1.0779
O7' H7C 0.8200
O7' H7D 0.8200

loop_
_geom_hbond_atom_site_label_D
_geom_hbond_atom_site_label_H
_geom_hbond_atom_site_label_A
_geom_hbond_distance_DH
_geom_hbond_distance_HA
_geom_hbond_distance_DA
_geom_hbond_angle_DHA
_geom_hbond_site_symmetry_A
N5 H5A O7 0.88 1.89 2.754(4) 165.4 .
N6 H6A O2 0.88 1.99 2.858(3) 167.1 2_657

loop_
_geom_torsion_atom_site_label_1
_geom_torsion_atom_site_label_2
_geom_torsion_atom_site_label_3
_geom_torsion_atom_site_label_4
_geom_torsion
N1 C1 C2 C3 1.1(6)
C1 C2 C3 C4 -0.3(5)
C2 C3 C4 C5 -1.2(5)
C2 C3 C4 C6 -179.9(3)
C3 C4 C5 N1 2.2(5)
C6 C4 C5 N1 -179.1(3)
C3 C4 C6 C7 170(3)
C5 C4 C6 C7 -9(3)
C4 C6 C7 C8 -152(15)
C6 C7 C8 C13 7(16)
C6 C7 C8 C9 -172(16)
C13 C8 C9 C10 0.5(3)
C7 C8 C9 C10 179.9(2)
C13 C8 C9 C22 -179.8(2)
C7 C8 C9 C22 -0.4(3)
C8 C9 C10 C11 -0.6(3)
C22 C9 C10 C11 179.8(2)
C8 C9 C10 C21 -179.5(2)
C22 C9 C10 C21 0.8(3)
C9 C10 C11 C12 0.3(3)
C21 C10 C11 C12 179.3(2)
C9 C10 C11 C14 -177.6(2)
C21 C10 C11 C14 1.4(3)
C10 C11 C12 C13 0.1(4)
C14 C11 C12 C13 178.1(2)
C11 C12 C13 C8 -0.2(4)
C9 C8 C13 C12 -0.1(3)
C7 C8 C13 C12 -179.6(2)
C12 C11 C14 C15 -37(9)
C10 C11 C14 C15 140(9)
C11 C14 C15 C16 -78(13)
C14 C15 C16 C17 -49(8)
C14 C15 C16 C20 129(8)
C20 C16 C17 C18 1.2(5)
C15 C16 C17 C18 179.0(3)
C16 C17 C18 C19 -1.6(5)
C17 C18 C19 N2 0.4(6)
C17 C16 C20 N2 0.6(6)
C15 C16 C20 N2 -177.3(4)
C9 C10 C21 N3 -61.6(3)
C11 C10 C21 N3 119.5(2)
C10 C9 C22 N4 60.2(3)
C8 C9 C22 N4 -119.4(2)
N3 C25 C26 O3 -160.5(2)
N4 C25 C26 O3 -34.2(3)
C29 C25 C26 O3 78.7(3)
N3 C25 C26 O4 15.1(3)
N4 C25 C26 O4 141.4(2)
C29 C25 C26 O4 -105.7(2)
N3 C25 C29 N6 129.37(19)
N4 C25 C29 N6 11.7(2)
C26 C25 C29 N6 -104.8(2)
N3 C25 C29 N5 10.4(2)
N4 C25 C29 N5 -107.31(19)
C26 C25 C29 N5 136.2(2)
N3 C25 C29 C30 -109.3(2)
N4 C25 C29 C30 133.0(2)
C26 C25 C29 C30 16.5(3)
N6 C29 C30 O5 -32.7(3)
N5 C29 C30 O5 92.6(3)
C25 C29 C30 O5 -151.2(2)
N6 C29 C30 O6 149.4(2)
N5 C29 C30 O6 -85.3(3)
C25 C29 C30 O6 30.9(3)
C2 C1 N1 C5 -0.3(6)
C4 C5 N1 C1 -1.5(5)
C16 C20 N2 C19 -1.7(6)
C18 C19 N2 C20 1.2(6)
O1 C23 N3 C25 -169.9(2)
N5 C23 N3 C25 11.4(3)
O1 C23 N3 C21 -19.7(3)
N5 C23 N3 C21 161.51(19)
N4 C25 N3 C23 95.0(2)
C26 C25 N3 C23 -141.9(2)
C29 C25 N3 C23 -13.6(2)
N4 C25 N3 C21 -54.9(3)
C26 C25 N3 C21 68.2(3)
C29 C25 N3 C21 -163.50(18)
C10 C21 N3 C23 -71.4(3)
C10 C21 N3 C25 75.9(3)
O2 C24 N4 C25 -175.4(2)
N6 C24 N4 C25 4.5(3)
O2 C24 N4 C22 6.1(4)
N6 C24 N4 C22 -174.0(2)
N3 C25 N4 C24 -120.4(2)
C26 C25 N4 C24 113.4(2)
C29 C25 N4 C24 -10.3(2)
N3 C25 N4 C22 58.2(3)
C26 C25 N4 C22 -68.1(2)
C29 C25 N4 C22 168.31(19)
C9 C22 N4 C24 99.1(2)
C9 C22 N4 C25 -79.3(3)
O1 C23 N5 C29 177.6(2)
N3 C23 N5 C29 -3.7(3)
N6 C29 N5 C23 -114.7(2)
C30 C29 N5 C23 123.6(2)
C25 C29 N5 C23 -4.5(2)
O2 C24 N6 C29 -175.7(2)
N4 C24 N6 C29 4.4(3)
N5 C29 N6 C24 98.9(2)
C30 C29 N6 C24 -139.6(2)
C25 C29 N6 C24 -10.4(3)
O3 C26 O4 C27 -3.9(4)
C25 C26 O4 C27 -179.3(2)
C28 C27 O4 C26 162.3(2)
O5 C30 O6 C31 2.9(5)
C29 C30 O6 C31 -179.3(4)
O5 C30 O6 C31' -33.6(11)
C29 C30 O6 C31' 144.2(10)
C32 C31 O6 C30 -173.3(6)
C32 C31 O6 C31' -65.6(15)
C32' C31' O6 C30 120.6(15)
C32' C31' O6 C31 32.1(14)
